data_1571974
loop_
_publ_author_name
'Cobb, Caitlyn R.'
'Ngo, Ren K.'
'Dick, Emily J.'
'Lynch, Vincent M.'
'Rose, Michael J.'

_publ_section_title
;
 Multi-phosphine-chelated iron-carbide clusters <i>via</i> redox-promoted
 ligand exchange on an inert hexa-iron-carbide carbonyl cluster,
 [Fe<sub>6</sub>(&#x3bc;<sub>6</sub>-C)(&#x3bc;<sub>2</sub>-CO)<sub>4</sub>(CO)<sub>12</sub>]<sup>2</sup>.
;
_journal_issue 29
_journal_name_full 'Chemical science'
_journal_page_first 11455
_journal_page_last 11471
_journal_paper_doi 10.1039/d4sc01370k
_journal_volume 15
_journal_year 2024
_chemical_formula_moiety 'C32 H27 Fe0.5 N P2, C11 H Fe3 O10, 0.5(C4 H10 O)'
_chemical_formula_sum 'C45 H33 Fe3.5 N O10.5 P2'
_chemical_formula_weight 1013.14
_space_group_crystal_system monoclinic
_space_group_IT_number 14
_space_group_name_Hall '-P 2ybc'
_space_group_name_H-M_alt 'P 1 21/c 1'
_atom_sites_solution_hydrogens mixed
_audit_creation_date 2023-01-18
_audit_creation_method
;
Olex2 1.5
(compiled 2022.04.07 svn.rca3783a0 for OlexSys, GUI svn.r6498)
;
_audit_update_record
;
2023-06-02 deposited with the CCDC.	2024-06-03 downloaded from the CCDC.
;
_cell_angle_alpha 90
_cell_angle_beta 94.5540(8)
_cell_angle_gamma 90
_cell_formula_units_Z 4
_cell_length_a 12.61041(12)
_cell_length_b 15.93666(13)
_cell_length_c 21.4660(2)
_cell_measurement_reflns_used 31980
_cell_measurement_temperature 100.15
_cell_measurement_theta_max 76.9780
_cell_measurement_theta_min 3.4400
_cell_volume 4300.36(7)
_computing_cell_refinement 'CrysAlisPro 1.171.42.25a (Rigaku OD, 2021)'
_computing_data_collection 'CrysAlisPro 1.171.42.25a (Rigaku OD, 2021)'
_computing_data_reduction 'CrysAlisPro 1.171.42.25a (Rigaku OD, 2021)'
_computing_molecular_graphics 'Olex2 1.5 (Dolomanov et al., 2009)'
_computing_publication_material 'Olex2 1.5 (Dolomanov et al., 2009)'
_computing_structure_refinement 'SHELXL 2018/3 (Sheldrick, 2015)'
_diffrn_ambient_temperature 100.02(13)
_diffrn_detector 'Hybrid Pixel Array Detector'
_diffrn_detector_area_resol_mean 10.0000
_diffrn_detector_type HyPix
_diffrn_measured_fraction_theta_full 1.000
_diffrn_measured_fraction_theta_max 1.000
_diffrn_measurement_device 'four-circle diffractometer'
_diffrn_measurement_device_type 'SuperNova, Dual, Cu at home/near, HyPix'
_diffrn_measurement_method '\w scans'
_diffrn_orient_matrix_type 'CrysAlisPro convention (1999,Acta A55,543-557)'
_diffrn_radiation_monochromator mirror
_diffrn_radiation_probe x-ray
_diffrn_radiation_type CuK\a
_diffrn_radiation_wavelength 1.54184
_diffrn_reflns_av_R_equivalents 0.0622
_diffrn_reflns_av_unetI/netI 0.0287
_diffrn_reflns_Laue_measured_fraction_full 1.000
_diffrn_reflns_Laue_measured_fraction_max 1.000
_diffrn_reflns_limit_h_max 14
_diffrn_reflns_limit_h_min -15
_diffrn_reflns_limit_k_max 19
_diffrn_reflns_limit_k_min -19
_diffrn_reflns_limit_l_max 25
_diffrn_reflns_limit_l_min -25
_diffrn_reflns_number 76437
_diffrn_reflns_point_group_measured_fraction_full 1.000
_diffrn_reflns_point_group_measured_fraction_max 1.000
_diffrn_reflns_theta_full 67.684
_diffrn_reflns_theta_max 68.251
_diffrn_reflns_theta_min 3.458
_diffrn_source 'micro-focus sealed X-ray tube'
_exptl_absorpt_coefficient_mu 10.529
_exptl_absorpt_correction_T_max 1.00000
_exptl_absorpt_correction_T_min 0.49557
_exptl_absorpt_correction_type multi-scan
_exptl_absorpt_process_details
'CrysAlisPro 1.171.42.25a (Rigaku Oxford Diffraction, 2021) Empirical absorption correction using spherical harmonics, implemented in SCALES3 ABSPACK scaling algorithm.''
_exptl_crystal_colour 'clear red'
_exptl_crystal_colour_lustre clear
_exptl_crystal_colour_primary red
_exptl_crystal_density_diffrn 1.565
_exptl_crystal_description prism
_exptl_crystal_F_000 2060
_exptl_crystal_preparation 'From the reaction of 2 with 1,2-bis(diphenylphosphino)benzene in MeCN.'
_exptl_crystal_recrystallization_method
'Fractional distillation by repeated slow evaporation from diethyl ether at -20 degrees C.'
_exptl_crystal_size_max 0.243
_exptl_crystal_size_mid 0.11
_exptl_crystal_size_min 0.09
_refine_diff_density_max 0.474
_refine_diff_density_min -0.312
_refine_diff_density_rms 0.062
_refine_ls_extinction_method none
_refine_ls_goodness_of_fit_ref 1.099
_refine_ls_hydrogen_treatment mixed
_refine_ls_matrix_type full
_refine_ls_number_parameters 590
_refine_ls_number_reflns 7871
_refine_ls_number_restraints 37
_refine_ls_restrained_S_all 1.098
_refine_ls_R_factor_all 0.0413
_refine_ls_R_factor_gt 0.0376
_refine_ls_shift/su_max 0.001
_refine_ls_shift/su_mean 0.000
_refine_ls_structure_factor_coef Fsqd
_refine_ls_weighting_details 'w=1/[\s^2^(Fo^2^)+(0.0361P)^2^+3.7934P] where P=(Fo^2^+2Fc^2^)/3'
_refine_ls_weighting_scheme calc
_refine_ls_wR_factor_gt 0.0800
_refine_ls_wR_factor_ref 0.0815
_reflns_Friedel_coverage 0.000
_reflns_number_gt 7344
_reflns_number_total 7871
_reflns_threshold_expression 'I > 2\s(I)'
_cod_data_source_file d4sc01370k3.cif
_cod_data_source_block compound5
_cod_depositor_comments 'Adding full bibliography for 1571968--1571976.cif.'
_cod_original_formula_sum 'C45 H33 Fe3.50 N O10.50 P2'
_cod_database_code 1571974
_shelx_shelxl_version_number 2018/3
_shelx_space_group_comment
;
The symmetry employed for this shelxl refinement is uniquely defined
by the following loop, which should always be used as a source of
symmetry information in preference to the above space-group names.
They are only intended as comments.
;
_olex2_refinement_description
;
1. Restrained distances
 C2A-C1A
 1.5 with sigma of 0.02
 C2A-C3A
 2.4 with sigma of 0.04
 O1A-C1A
 2.4 with sigma of 0.04
 C4A-C3A
 1.5 with sigma of 0.02
 O1A-C4A
 2.4 with sigma of 0.04
 O1A-C2A
 1.45 with sigma of 0.02
 O1A-C3A
 1.45 with sigma of 0.02
2. Uiso/Uaniso restraints and constraints
Uanis(C1A) \\sim Ueq, Uanis(C2A) \\sim Ueq, Uanis(O1A) \\sim Ueq, Uanis(C3A)
\\sim Ueq, Uanis(C4A) \\sim Ueq: with sigma of 0.01 and sigma for terminal
atoms of 0.02
3. Others
 Fixed Sof: O1A(0.5) C1A(0.5) H1AA(0.5) H1AB(0.5) H1AC(0.5) C2A(0.5) H2AA(0.5)
 H2AB(0.5) C3A(0.5) H3AA(0.5) H3AB(0.5) C4A(0.5) H4AA(0.5) H4AB(0.5) H4AC(0.5)
4.a Secondary CH2 refined with riding coordinates:
 C2A(H2AA,H2AB), C3A(H3AA,H3AB)
4.b Aromatic/amide H refined with riding coordinates:
 C14(H14), C15(H15), C16(H16), C17(H17), C20(H20), C21(H21), C22(H22),
 C23(H23), C24(H24), C26(H26), C27(H27), C28(H28), C29(H29), C30(H30), C32(H32),
  C33(H33), C34(H34), C35(H35), C36(H36), C38(H38), C39(H39), C40(H40),
 C41(H41), C42(H42)
4.c Idealised Me refined as rotating group:
 C12(H12A,H12B,H12C), C1A(H1AA,H1AB,H1AC), C4A(H4AA,H4AB,H4AC)
;
_olex2_submission_special_instructions 'No special instructions were received'

loop_
_space_group_symop_operation_xyz
'x, y, z'
'-x, y+1/2, -z+1/2'
'-x, -y, -z'
'x, -y-1/2, z-1/2'

loop_
_atom_site_label
_atom_site_type_symbol
_atom_site_fract_x
_atom_site_fract_y
_atom_site_fract_z
_atom_site_U_iso_or_equiv
_atom_site_adp_type
_atom_site_occupancy
_atom_site_site_symmetry_order
_atom_site_calc_flag
_atom_site_refinement_flags_posn
_atom_site_refinement_flags_adp
_atom_site_refinement_flags_occupancy
_atom_site_disorder_assembly
_atom_site_disorder_group
Fe1 Fe 0.000000 0.500000 0.500000 0.01071(11) Uani 1 2 d S . P . .
P1 P 0.16408(4) 0.51893(3) 0.45924(3) 0.01295(12) Uani 1 1 d . . . . .
P2 P 0.07201(4) 0.36916(3) 0.52581(3) 0.01285(12) Uani 1 1 d . . . . .
N1 N -0.05486(14) 0.45796(11) 0.42092(9) 0.0137(4) Uani 1 1 d . . . . .
C11 C -0.07943(18) 0.42972(14) 0.37335(11) 0.0167(5) Uani 1 1 d . . . . .
C12 C -0.1093(2) 0.39274(18) 0.31261(12) 0.0304(6) Uani 1 1 d . . . . .
H12A H -0.054665 0.405392 0.284006 0.046 Uiso 1 1 calc R U . . .
H12B H -0.177634 0.416100 0.295853 0.046 Uiso 1 1 calc R U . . .
H12C H -0.115910 0.331797 0.317016 0.046 Uiso 1 1 calc R U . . .
C13 C 0.25680(18) 0.44051(14) 0.49316(10) 0.0153(5) Uani 1 1 d . . . . .
C14 C 0.36580(19) 0.44202(15) 0.48453(11) 0.0191(5) Uani 1 1 d . . . . .
H14 H 0.393719 0.483962 0.458967 0.023 Uiso 1 1 calc R U . . .
C15 C 0.43263(19) 0.38235(15) 0.51328(12) 0.0207(5) Uani 1 1 d . . . . .
H15 H 0.506399 0.383107 0.507132 0.025 Uiso 1 1 calc R U . . .
C16 C 0.39230(19) 0.32130(16) 0.55115(12) 0.0221(5) Uani 1 1 d . . . . .
H16 H 0.438964 0.281370 0.571576 0.027 Uiso 1 1 calc R U . . .
C17 C 0.28444(19) 0.31829(15) 0.55929(11) 0.0192(5) Uani 1 1 d . . . . .
H17 H 0.256883 0.276173 0.584845 0.023 Uiso 1 1 calc R U . . .
C18 C 0.21649(18) 0.37792(14) 0.52948(10) 0.0145(5) Uani 1 1 d . . . . .
C19 C 0.23989(18) 0.61377(14) 0.48141(11) 0.0160(5) Uani 1 1 d . . . . .
C20 C 0.28187(18) 0.61863(15) 0.54371(11) 0.0175(5) Uani 1 1 d . . . . .
H20 H 0.275430 0.572067 0.570781 0.021 Uiso 1 1 calc R U . . .
C21 C 0.33290(18) 0.69115(16) 0.56618(12) 0.0219(5) Uani 1 1 d . . . . .
H21 H 0.360478 0.694197 0.608613 0.026 Uiso 1 1 calc R U . . .
C22 C 0.3436(2) 0.75876(16) 0.52691(13) 0.0264(6) Uani 1 1 d . . . . .
H22 H 0.377129 0.808661 0.542608 0.032 Uiso 1 1 calc R U . . .
C23 C 0.3056(2) 0.75401(16) 0.46510(13) 0.0251(6) Uani 1 1 d . . . . .
H23 H 0.314498 0.800256 0.438072 0.030 Uiso 1 1 calc R U . . .
C24 C 0.25426(19) 0.68161(15) 0.44191(12) 0.0204(5) Uani 1 1 d . . . . .
H24 H 0.228996 0.678524 0.399080 0.025 Uiso 1 1 calc R U . . .
C25 C 0.16924(18) 0.50272(15) 0.37503(11) 0.0174(5) Uani 1 1 d . . . . .
C26 C 0.13300(19) 0.56369(16) 0.33150(11) 0.0217(5) Uani 1 1 d . . . . .
H26 H 0.106741 0.615684 0.345514 0.026 Uiso 1 1 calc R U . . .
C27 C 0.1352(2) 0.54854(19) 0.26788(12) 0.0291(6) Uani 1 1 d . . . . .
H27 H 0.113220 0.591159 0.238724 0.035 Uiso 1 1 calc R U . . .
C28 C 0.1693(2) 0.47194(19) 0.24663(12) 0.0307(6) Uani 1 1 d . . . . .
H28 H 0.169537 0.461635 0.203056 0.037 Uiso 1 1 calc R U . . .
C29 C 0.2029(2) 0.41034(17) 0.28923(12) 0.0255(6) Uani 1 1 d . . . . .
H29 H 0.225639 0.357437 0.274822 0.031 Uiso 1 1 calc R U . . .
C30 C 0.20355(19) 0.42574(15) 0.35309(12) 0.0209(5) Uani 1 1 d . . . . .
H30 H 0.227576 0.383414 0.382023 0.025 Uiso 1 1 calc R U . . .
C31 C 0.05460(18) 0.32009(14) 0.60133(11) 0.0162(5) Uani 1 1 d . . . . .
C32 C 0.10664(19) 0.35709(15) 0.65427(11) 0.0188(5) Uani 1 1 d . . . . .
H32 H 0.150007 0.405133 0.649856 0.023 Uiso 1 1 calc R U . . .
C33 C 0.0955(2) 0.32437(16) 0.71303(12) 0.0226(5) Uani 1 1 d . . . . .
H33 H 0.130772 0.350080 0.748857 0.027 Uiso 1 1 calc R U . . .
C34 C 0.0328(2) 0.25393(17) 0.71955(12) 0.0279(6) Uani 1 1 d . . . . .
H34 H 0.024585 0.231717 0.759950 0.034 Uiso 1 1 calc R U . . .
C35 C -0.0177(2) 0.21591(17) 0.66744(13) 0.0295(6) Uani 1 1 d . . . . .
H35 H -0.059995 0.167335 0.672114 0.035 Uiso 1 1 calc R U . . .
C36 C -0.0068(2) 0.24852(15) 0.60819(12) 0.0214(5) Uani 1 1 d . . . . .
H36 H -0.041215 0.222024 0.572446 0.026 Uiso 1 1 calc R U . . .
C37 C 0.04879(18) 0.28425(14) 0.46844(11) 0.0163(5) Uani 1 1 d . . . . .
C38 C 0.1331(2) 0.24631(15) 0.44059(11) 0.0208(5) Uani 1 1 d . . . . .
H38 H 0.203932 0.264517 0.451218 0.025 Uiso 1 1 calc R U . . .
C39 C 0.1137(2) 0.18218(17) 0.39748(13) 0.0270(6) Uani 1 1 d . . . . .
H39 H 0.171437 0.157169 0.378509 0.032 Uiso 1 1 calc R U . . .
C40 C 0.0112(2) 0.15427(16) 0.38182(12) 0.0269(6) Uani 1 1 d . . . . .
H40 H -0.001445 0.109631 0.352848 0.032 Uiso 1 1 calc R U . . .
C41 C -0.0728(2) 0.19196(16) 0.40875(12) 0.0244(6) Uani 1 1 d . . . . .
H41 H -0.143437 0.173394 0.397893 0.029 Uiso 1 1 calc R U . . .
C42 C -0.05458(19) 0.25681(14) 0.45160(11) 0.0183(5) Uani 1 1 d . . . . .
H42 H -0.112892 0.282588 0.469528 0.022 Uiso 1 1 calc R U . . .
Fe2 Fe 0.49466(3) 0.57127(2) 0.78064(2) 0.02180(10) Uani 1 1 d . . . . .
Fe3 Fe 0.50367(3) 0.41491(2) 0.76177(2) 0.01821(9) Uani 1 1 d . . . . .
Fe4 Fe 0.40488(3) 0.47149(2) 0.85404(2) 0.02186(10) Uani 1 1 d . . . . .
O1 O 0.32123(14) 0.50138(11) 0.69312(9) 0.0278(4) Uani 1 1 d . . . . .
O2 O 0.58672(16) 0.41899(14) 0.63797(9) 0.0364(5) Uani 1 1 d . . . . .
O3 O 0.68672(16) 0.31537(13) 0.81237(10) 0.0356(5) Uani 1 1 d . . . . .
O4 O 0.33846(16) 0.28501(12) 0.74994(11) 0.0415(5) Uani 1 1 d . . . . .
O5 O 0.39837(16) 0.31080(12) 0.91986(10) 0.0386(5) Uani 1 1 d . . . . .
O6 O 0.17547(16) 0.49988(13) 0.81931(10) 0.0353(5) Uani 1 1 d . . . . .
O7 O 0.4419(2) 0.57266(14) 0.96698(10) 0.0549(7) Uani 1 1 d . . . . .
O8 O 0.32053(19) 0.68533(13) 0.80579(11) 0.0463(6) Uani 1 1 d . . . . .
O9 O 0.67527(19) 0.64994(13) 0.85380(11) 0.0462(6) Uani 1 1 d . . . . .
O10 O 0.55030(16) 0.63971(13) 0.66045(10) 0.0364(5) Uani 1 1 d . . . . .
C1 C 0.5472(2) 0.47927(15) 0.83717(12) 0.0232(5) Uani 1 1 d . . . . .
H1 H 0.616(2) 0.4745(17) 0.8639(13) 0.025(7) Uiso 1 1 d . . . . .
C2 C 0.5542(2) 0.41667(16) 0.68612(13) 0.0249(6) Uani 1 1 d . . . . .
C3 C 0.6149(2) 0.35402(16) 0.79340(12) 0.0245(6) Uani 1 1 d . . . . .
C4 C 0.4027(2) 0.33591(16) 0.75481(13) 0.0262(6) Uani 1 1 d . . . . .
C5 C 0.4008(2) 0.37362(18) 0.89368(13) 0.0279(6) Uani 1 1 d . . . . .
C6 C 0.2642(2) 0.48717(16) 0.83255(13) 0.0265(6) Uani 1 1 d . . . . .
C7 C 0.4242(3) 0.53345(18) 0.92245(14) 0.0341(7) Uani 1 1 d . . . . .
C8 C 0.3881(2) 0.63979(17) 0.79657(14) 0.0325(6) Uani 1 1 d . . . . .
C9 C 0.6046(2) 0.61979(17) 0.82550(14) 0.0325(6) Uani 1 1 d . . . . .
C10 C 0.5303(2) 0.61386(16) 0.70770(13) 0.0265(6) Uani 1 1 d . . . . .
C43 C 0.3960(2) 0.49702(15) 0.72978(13) 0.0229(5) Uani 1 1 d . . . . .
O1A O -0.0014(10) 0.0130(6) 0.5068(6) 0.046(2) Uani 0.5 1 d D U P A -1
C1A C -0.1890(8) -0.0018(6) 0.4885(5) 0.062(3) Uani 0.5 1 d D U P A -1
H1AA H -0.245245 -0.028306 0.461075 0.092 Uiso 0.5 1 calc R U P A -1
H1AB H -0.194934 0.059330 0.484798 0.092 Uiso 0.5 1 calc R U P A -1
H1AC H -0.196526 -0.018484 0.531838 0.092 Uiso 0.5 1 calc R U P A -1
C2A C -0.0825(6) -0.0293(5) 0.4696(3) 0.0484(17) Uani 0.5 1 d D U P A -1
H2AA H -0.074570 -0.090708 0.475389 0.058 Uiso 0.5 1 calc R U P A -1
H2AB H -0.076526 -0.016339 0.424933 0.058 Uiso 0.5 1 calc R U P A -1
C3A C 0.1030(7) -0.0086(5) 0.4911(3) 0.0505(18) Uani 0.5 1 d D U P A -1
H3AA H 0.112843 0.008056 0.447542 0.061 Uiso 0.5 1 calc R U P A -1
H3AB H 0.113990 -0.069985 0.494957 0.061 Uiso 0.5 1 calc R U P A -1
C4A C 0.1816(9) 0.0371(7) 0.5357(5) 0.069(3) Uani 0.5 1 d D U P A -1
H4AA H 0.254063 0.025258 0.524774 0.104 Uiso 0.5 1 calc R U P A -1
H4AB H 0.173463 0.018163 0.578481 0.104 Uiso 0.5 1 calc R U P A -1
H4AC H 0.168174 0.097605 0.532738 0.104 Uiso 0.5 1 calc R U P A -1

loop_
_atom_site_aniso_label
_atom_site_aniso_U_11
_atom_site_aniso_U_22
_atom_site_aniso_U_33
_atom_site_aniso_U_23
_atom_site_aniso_U_13
_atom_site_aniso_U_12
Fe1 0.0090(2) 0.0111(2) 0.0121(2) 0.00122(18) 0.00093(18) 0.00001(18)
P1 0.0104(3) 0.0141(3) 0.0145(3) 0.0011(2) 0.0019(2) -0.0008(2)
P2 0.0108(3) 0.0118(3) 0.0160(3) 0.0018(2) 0.0014(2) 0.0005(2)
N1 0.0096(9) 0.0134(9) 0.0184(10) 0.0016(8) 0.0029(7) 0.0005(7)
C11 0.0122(11) 0.0186(11) 0.0194(12) 0.0018(9) 0.0012(9) 0.0029(9)
C12 0.0308(15) 0.0362(15) 0.0228(14) -0.0099(11) -0.0062(11) 0.0125(12)
C13 0.0140(11) 0.0157(11) 0.0161(11) -0.0016(9) 0.0010(9) 0.0005(9)
C14 0.0151(12) 0.0207(12) 0.0216(12) -0.0008(10) 0.0024(9) -0.0020(9)
C15 0.0093(11) 0.0251(13) 0.0275(13) -0.0031(10) 0.0012(10) 0.0018(10)
C16 0.0147(12) 0.0240(12) 0.0271(13) 0.0018(10) -0.0025(10) 0.0052(10)
C17 0.0171(12) 0.0172(11) 0.0234(13) 0.0034(9) 0.0024(10) 0.0017(9)
C18 0.0126(11) 0.0155(11) 0.0155(11) -0.0018(9) 0.0012(9) 0.0007(9)
C19 0.0107(11) 0.0158(11) 0.0218(12) 0.0004(9) 0.0038(9) -0.0004(9)
C20 0.0105(11) 0.0187(11) 0.0235(12) -0.0005(10) 0.0037(9) 0.0009(9)
C21 0.0123(12) 0.0255(13) 0.0275(13) -0.0059(10) -0.0013(10) 0.0010(10)
C22 0.0159(12) 0.0208(12) 0.0421(16) -0.0057(11) 0.0009(11) -0.0039(10)
C23 0.0187(13) 0.0192(12) 0.0378(15) 0.0043(11) 0.0049(11) -0.0043(10)
C24 0.0143(12) 0.0222(12) 0.0250(13) 0.0033(10) 0.0026(10) -0.0013(9)
C25 0.0092(11) 0.0244(12) 0.0192(12) -0.0010(9) 0.0038(9) -0.0030(9)
C26 0.0144(12) 0.0291(13) 0.0216(12) 0.0026(10) 0.0008(10) 0.0040(10)
C27 0.0248(14) 0.0414(16) 0.0208(13) 0.0058(12) -0.0005(11) 0.0056(12)
C28 0.0249(14) 0.0495(17) 0.0174(13) -0.0051(12) 0.0005(11) 0.0014(13)
C29 0.0214(13) 0.0308(14) 0.0246(13) -0.0072(11) 0.0040(11) -0.0017(11)
C30 0.0184(12) 0.0229(12) 0.0216(12) 0.0001(10) 0.0025(10) -0.0034(10)
C31 0.0111(11) 0.0176(11) 0.0202(12) 0.0048(9) 0.0021(9) 0.0025(9)
C32 0.0155(12) 0.0192(12) 0.0216(12) 0.0038(9) 0.0012(9) 0.0019(9)
C33 0.0181(12) 0.0286(13) 0.0207(13) 0.0041(10) -0.0014(10) 0.0028(10)
C34 0.0272(14) 0.0351(15) 0.0213(13) 0.0132(11) 0.0008(11) 0.0007(12)
C35 0.0261(14) 0.0277(14) 0.0350(15) 0.0134(12) 0.0035(12) -0.0070(11)
C36 0.0198(13) 0.0197(12) 0.0243(13) 0.0044(10) -0.0019(10) -0.0022(10)
C37 0.0182(12) 0.0119(10) 0.0185(12) 0.0023(9) -0.0009(9) 0.0003(9)
C38 0.0182(12) 0.0194(12) 0.0249(13) -0.0008(10) 0.0025(10) 0.0014(10)
C39 0.0241(14) 0.0270(13) 0.0300(14) -0.0079(11) 0.0021(11) 0.0044(11)
C40 0.0328(15) 0.0215(12) 0.0254(13) -0.0071(10) -0.0032(11) 0.0035(11)
C41 0.0218(13) 0.0225(12) 0.0277(14) -0.0014(10) -0.0065(11) -0.0021(10)
C42 0.0162(12) 0.0156(11) 0.0228(12) 0.0014(10) -0.0011(9) 0.0010(9)
Fe2 0.0248(2) 0.01523(19) 0.0252(2) 0.00124(15) 0.00142(16) -0.00173(15)
Fe3 0.0164(2) 0.01615(18) 0.0221(2) 0.00003(15) 0.00161(15) -0.00015(14)
Fe4 0.0249(2) 0.01899(19) 0.0220(2) 0.00252(15) 0.00383(16) 0.00348(16)
O1 0.0217(10) 0.0285(10) 0.0325(10) 0.0009(8) -0.0029(8) 0.0026(8)
O2 0.0310(11) 0.0528(13) 0.0262(11) 0.0009(9) 0.0066(9) 0.0043(9)
O3 0.0316(11) 0.0360(11) 0.0382(12) 0.0068(9) -0.0034(9) 0.0118(9)
O4 0.0248(11) 0.0229(10) 0.0761(16) -0.0017(10) -0.0005(10) -0.0048(9)
O5 0.0354(12) 0.0297(11) 0.0516(13) 0.0188(10) 0.0087(10) 0.0038(9)
O6 0.0276(12) 0.0395(11) 0.0393(12) 0.0125(9) 0.0067(9) 0.0053(9)
O7 0.091(2) 0.0387(12) 0.0323(12) -0.0117(10) -0.0132(12) 0.0353(13)
O8 0.0555(15) 0.0306(11) 0.0552(14) 0.0076(10) 0.0187(11) 0.0174(11)
O9 0.0570(15) 0.0342(11) 0.0450(13) -0.0094(10) -0.0102(11) -0.0194(11)
O10 0.0326(11) 0.0415(12) 0.0347(11) 0.0144(9) 0.0012(9) -0.0037(9)
C1 0.0237(14) 0.0182(12) 0.0269(13) -0.0017(10) -0.0025(11) -0.0006(10)
C2 0.0167(13) 0.0266(13) 0.0305(15) -0.0005(11) -0.0032(11) 0.0015(10)
C3 0.0254(14) 0.0225(12) 0.0259(14) -0.0004(10) 0.0030(11) -0.0013(11)
C4 0.0223(14) 0.0188(12) 0.0374(15) 0.0001(11) 0.0014(11) 0.0038(11)
C5 0.0214(13) 0.0309(15) 0.0322(15) 0.0009(12) 0.0065(11) 0.0049(11)
C6 0.0310(16) 0.0234(13) 0.0258(14) 0.0059(11) 0.0075(11) 0.0017(11)
C7 0.0460(18) 0.0260(14) 0.0305(16) 0.0055(12) 0.0047(13) 0.0185(13)
C8 0.0441(18) 0.0212(13) 0.0329(15) 0.0056(11) 0.0075(13) 0.0004(13)
C9 0.0452(18) 0.0193(13) 0.0331(16) -0.0010(11) 0.0033(14) -0.0037(12)
C10 0.0234(14) 0.0210(13) 0.0343(16) 0.0011(11) -0.0030(11) -0.0016(11)
C43 0.0224(14) 0.0174(12) 0.0293(14) 0.0009(10) 0.0055(11) 0.0008(10)
O1A 0.068(3) 0.033(6) 0.040(5) 0.004(4) 0.008(3) 0.003(4)
C1A 0.071(7) 0.057(6) 0.058(6) 0.013(4) 0.015(5) 0.010(5)
C2A 0.066(5) 0.045(4) 0.034(4) 0.007(3) 0.004(3) 0.002(4)
C3A 0.066(5) 0.044(4) 0.041(4) 0.014(3) 0.008(4) 0.006(4)
C4A 0.079(7) 0.068(7) 0.059(6) 0.011(5) -0.006(5) -0.005(6)

loop_
_atom_type_symbol
_atom_type_description
_atom_type_scat_dispersion_real
_atom_type_scat_dispersion_imag
_atom_type_scat_source
C C 0.0181 0.0091 'International Tables Vol C Tables 4.2.6.8 and 6.1.1.4'
H H 0.0000 0.0000 'International Tables Vol C Tables 4.2.6.8 and 6.1.1.4'
Fe Fe -1.1336 3.1974 'International Tables Vol C Tables 4.2.6.8 and 6.1.1.4'
N N 0.0311 0.0180 'International Tables Vol C Tables 4.2.6.8 and 6.1.1.4'
O O 0.0492 0.0322 'International Tables Vol C Tables 4.2.6.8 and 6.1.1.4'
P P 0.2955 0.4335 'International Tables Vol C Tables 4.2.6.8 and 6.1.1.4'

loop_
_geom_angle_atom_site_label_1
_geom_angle_atom_site_label_2
_geom_angle_atom_site_label_3
_geom_angle
_geom_angle_site_symmetry_1
_geom_angle_site_symmetry_3
_geom_angle_publ_flag
P1 Fe1 P1 180.0 3_566 . ?
P2 Fe1 P1 97.827(19) . 3_566 ?
P2 Fe1 P1 82.174(19) . . ?
P2 Fe1 P1 82.174(19) 3_566 3_566 ?
P2 Fe1 P1 97.825(19) 3_566 . ?
P2 Fe1 P2 180.0 3_566 . ?
N1 Fe1 P1 88.93(6) 3_566 3_566 ?
N1 Fe1 P1 91.07(6) 3_566 . ?
N1 Fe1 P1 88.93(6) . . ?
N1 Fe1 P1 91.07(6) . 3_566 ?
N1 Fe1 P2 90.25(6) 3_566 3_566 ?
N1 Fe1 P2 89.75(6) 3_566 . ?
N1 Fe1 P2 90.24(6) . . ?
N1 Fe1 P2 89.76(6) . 3_566 ?
N1 Fe1 N1 180.0 3_566 . ?
C13 P1 Fe1 108.77(8) . . ?
C13 P1 C19 99.03(10) . . ?
C13 P1 C25 103.03(11) . . ?
C19 P1 Fe1 118.05(8) . . ?
C19 P1 C25 108.31(11) . . ?
C25 P1 Fe1 117.03(8) . . ?
C18 P2 Fe1 108.17(7) . . ?
C18 P2 C31 100.63(10) . . ?
C18 P2 C37 101.00(10) . . ?
C31 P2 Fe1 121.53(8) . . ?
C31 P2 C37 104.79(11) . . ?
C37 P2 Fe1 117.55(7) . . ?
C11 N1 Fe1 174.17(19) . . ?
N1 C11 C12 179.1(3) . . ?
C11 C12 H12A 109.5 . . ?
C11 C12 H12B 109.5 . . ?
C11 C12 H12C 109.5 . . ?
H12A C12 H12B 109.5 . . ?
H12A C12 H12C 109.5 . . ?
H12B C12 H12C 109.5 . . ?
C14 C13 P1 122.67(18) . . ?
C18 C13 P1 117.74(17) . . ?
C18 C13 C14 119.6(2) . . ?
C13 C14 H14 120.1 . . ?
C15 C14 C13 119.9(2) . . ?
C15 C14 H14 120.1 . . ?
C14 C15 H15 119.9 . . ?
C14 C15 C16 120.3(2) . . ?
C16 C15 H15 119.9 . . ?
C15 C16 H16 119.8 . . ?
C17 C16 C15 120.4(2) . . ?
C17 C16 H16 119.8 . . ?
C16 C17 H17 120.3 . . ?
C16 C17 C18 119.4(2) . . ?
C18 C17 H17 120.3 . . ?
C13 C18 P2 116.14(17) . . ?
C13 C18 C17 120.4(2) . . ?
C17 C18 P2 122.77(18) . . ?
C20 C19 P1 116.34(17) . . ?
C24 C19 P1 124.90(18) . . ?
C24 C19 C20 118.7(2) . . ?
C19 C20 H20 119.8 . . ?
C21 C20 C19 120.4(2) . . ?
C21 C20 H20 119.8 . . ?
C20 C21 H21 120.0 . . ?
C22 C21 C20 120.1(2) . . ?
C22 C21 H21 120.0 . . ?
C21 C22 H22 119.9 . . ?
C23 C22 C21 120.2(2) . . ?
C23 C22 H22 119.9 . . ?
C22 C23 H23 119.8 . . ?
C22 C23 C24 120.3(2) . . ?
C24 C23 H23 119.8 . . ?
C19 C24 C23 120.2(2) . . ?
C19 C24 H24 119.9 . . ?
C23 C24 H24 119.9 . . ?
C26 C25 P1 121.70(19) . . ?
C30 C25 P1 119.55(18) . . ?
C30 C25 C26 118.6(2) . . ?
C25 C26 H26 119.8 . . ?
C27 C26 C25 120.3(2) . . ?
C27 C26 H26 119.8 . . ?
C26 C27 H27 119.7 . . ?
C28 C27 C26 120.6(3) . . ?
C28 C27 H27 119.7 . . ?
C27 C28 H28 120.2 . . ?
C27 C28 C29 119.6(2) . . ?
C29 C28 H28 120.2 . . ?
C28 C29 H29 119.9 . . ?
C28 C29 C30 120.2(2) . . ?
C30 C29 H29 119.9 . . ?
C25 C30 H30 119.7 . . ?
C29 C30 C25 120.6(2) . . ?
C29 C30 H30 119.7 . . ?
C32 C31 P2 117.32(18) . . ?
C36 C31 P2 123.41(18) . . ?
C36 C31 C32 119.3(2) . . ?
C31 C32 H32 119.7 . . ?
C33 C32 C31 120.5(2) . . ?
C33 C32 H32 119.7 . . ?
C32 C33 H33 120.1 . . ?
C32 C33 C34 119.8(2) . . ?
C34 C33 H33 120.1 . . ?
C33 C34 H34 119.9 . . ?
C35 C34 C33 120.2(2) . . ?
C35 C34 H34 119.9 . . ?
C34 C35 H35 119.9 . . ?
C34 C35 C36 120.2(2) . . ?
C36 C35 H35 119.9 . . ?
C31 C36 H36 120.0 . . ?
C35 C36 C31 119.9(2) . . ?
C35 C36 H36 120.0 . . ?
C38 C37 P2 121.28(18) . . ?
C42 C37 P2 120.03(18) . . ?
C42 C37 C38 118.7(2) . . ?
C37 C38 H38 119.9 . . ?
C39 C38 C37 120.3(2) . . ?
C39 C38 H38 119.9 . . ?
C38 C39 H39 119.6 . . ?
C40 C39 C38 120.7(2) . . ?
C40 C39 H39 119.6 . . ?
C39 C40 H40 120.3 . . ?
C39 C40 C41 119.4(2) . . ?
C41 C40 H40 120.3 . . ?
C40 C41 H41 119.8 . . ?
C40 C41 C42 120.5(2) . . ?
C42 C41 H41 119.8 . . ?
C37 C42 H42 119.8 . . ?
C41 C42 C37 120.4(2) . . ?
C41 C42 H42 119.8 . . ?
Fe3 Fe2 Fe4 60.986(15) . . ?
C1 Fe2 Fe3 49.63(7) . . ?
C1 Fe2 Fe4 46.21(8) . . ?
C8 Fe2 Fe3 132.65(10) . . ?
C8 Fe2 Fe4 83.45(9) . . ?
C8 Fe2 C1 123.71(12) . . ?
C8 Fe2 C9 101.20(14) . . ?
C8 Fe2 C10 100.37(12) . . ?
C8 Fe2 C43 91.24(12) . . ?
C9 Fe2 Fe3 117.84(9) . . ?
C9 Fe2 Fe4 107.26(9) . . ?
C9 Fe2 C1 77.56(11) . . ?
C9 Fe2 C43 167.30(12) . . ?
C10 Fe2 Fe3 102.43(9) . . ?
C10 Fe2 Fe4 157.39(9) . . ?
C10 Fe2 C1 135.90(12) . . ?
C10 Fe2 C9 93.94(13) . . ?
C10 Fe2 C43 86.26(11) . . ?
C43 Fe2 Fe3 50.00(7) . . ?
C43 Fe2 Fe4 71.32(8) . . ?
C43 Fe2 C1 93.45(10) . . ?
Fe2 Fe3 Fe4 60.190(15) . . ?
C1 Fe3 Fe2 50.53(8) . . ?
C1 Fe3 Fe4 45.91(8) . . ?
C1 Fe3 C43 94.61(11) . . ?
C2 Fe3 Fe2 98.83(8) . . ?
C2 Fe3 Fe4 156.52(8) . . ?
C2 Fe3 C1 130.14(12) . . ?
C2 Fe3 C3 91.59(12) . . ?
C2 Fe3 C43 87.63(11) . . ?
C3 Fe3 Fe2 121.08(8) . . ?
C3 Fe3 Fe4 107.97(9) . . ?
C3 Fe3 C1 79.11(11) . . ?
C3 Fe3 C43 171.07(11) . . ?
C4 Fe3 Fe2 131.80(8) . . ?
C4 Fe3 Fe4 85.79(9) . . ?
C4 Fe3 C1 126.10(12) . . ?
C4 Fe3 C2 103.74(12) . . ?
C4 Fe3 C3 100.41(12) . . ?
C4 Fe3 C43 88.41(11) . . ?
C43 Fe3 Fe2 50.40(8) . . ?
C43 Fe3 Fe4 71.01(8) . . ?
Fe2 Fe4 Fe3 58.824(15) . . ?
C1 Fe4 Fe2 50.22(8) . . ?
C1 Fe4 Fe3 48.99(8) . . ?
C5 Fe4 Fe2 150.24(9) . . ?
C5 Fe4 Fe3 95.42(9) . . ?
C5 Fe4 C1 102.47(12) . . ?
C5 Fe4 C6 100.24(12) . . ?
C6 Fe4 Fe2 103.23(8) . . ?
C6 Fe4 Fe3 111.98(9) . . ?
C6 Fe4 C1 151.51(12) . . ?
C7 Fe4 Fe2 97.21(10) . . ?
C7 Fe4 Fe3 141.94(11) . . ?
C7 Fe4 C1 93.04(13) . . ?
C7 Fe4 C5 95.71(13) . . ?
C7 Fe4 C6 101.62(13) . . ?
Fe2 C1 H1 129.6(16) . . ?
Fe3 C1 Fe2 79.83(10) . . ?
Fe3 C1 H1 127.4(16) . . ?
Fe4 C1 Fe2 83.57(11) . . ?
Fe4 C1 Fe3 85.11(11) . . ?
Fe4 C1 H1 133.2(17) . . ?
O2 C2 Fe3 179.0(2) . . ?
O3 C3 Fe3 178.5(2) . . ?
O4 C4 Fe3 179.4(3) . . ?
O5 C5 Fe4 179.3(3) . . ?
O6 C6 Fe4 177.7(2) . . ?
O7 C7 Fe4 176.7(3) . . ?
O8 C8 Fe2 178.3(3) . . ?
O9 C9 Fe2 179.2(3) . . ?
O10 C10 Fe2 177.9(2) . . ?
Fe3 C43 Fe2 79.60(10) . . ?
O1 C43 Fe2 139.9(2) . . ?
O1 C43 Fe3 139.7(2) . . ?
C2A O1A C3A 113.0(7) . . ?
H1AA C1A H1AB 109.5 . . ?
H1AA C1A H1AC 109.5 . . ?
H1AB C1A H1AC 109.5 . . ?
C2A C1A H1AA 109.5 . . ?
C2A C1A H1AB 109.5 . . ?
C2A C1A H1AC 109.5 . . ?
O1A C2A C1A 109.3(8) . . ?
O1A C2A H2AA 109.8 . . ?
O1A C2A H2AB 109.8 . . ?
C1A C2A H2AA 109.8 . . ?
C1A C2A H2AB 109.8 . . ?
H2AA C2A H2AB 108.3 . . ?
O1A C3A H3AA 110.1 . . ?
O1A C3A H3AB 110.1 . . ?
O1A C3A C4A 107.8(8) . . ?
H3AA C3A H3AB 108.5 . . ?
C4A C3A H3AA 110.1 . . ?
C4A C3A H3AB 110.1 . . ?
C3A C4A H4AA 109.5 . . ?
C3A C4A H4AB 109.5 . . ?
C3A C4A H4AC 109.5 . . ?
H4AA C4A H4AB 109.5 . . ?
H4AA C4A H4AC 109.5 . . ?
H4AB C4A H4AC 109.5 . . ?

loop_
_geom_bond_atom_site_label_1
_geom_bond_atom_site_label_2
_geom_bond_distance
_geom_bond_site_symmetry_2
_geom_bond_publ_flag
Fe1 P1 2.3293(6) . ?
Fe1 P1 2.3292(6) 3_566 ?
Fe1 P2 2.3237(5) 3_566 ?
Fe1 P2 2.3238(5) . ?
Fe1 N1 1.9034(19) 3_566 ?
Fe1 N1 1.9034(19) . ?
P1 C13 1.823(2) . ?
P1 C19 1.831(2) . ?
P1 C25 1.832(2) . ?
P2 C18 1.823(2) . ?
P2 C31 1.829(2) . ?
P2 C37 1.837(2) . ?
N1 C11 1.136(3) . ?
C11 C12 1.453(3) . ?
C12 H12A 0.9800 . ?
C12 H12B 0.9800 . ?
C12 H12C 0.9800 . ?
C13 C14 1.402(3) . ?
C13 C18 1.387(3) . ?
C14 H14 0.9500 . ?
C14 C15 1.383(3) . ?
C15 H15 0.9500 . ?
C15 C16 1.390(4) . ?
C16 H16 0.9500 . ?
C16 C17 1.386(3) . ?
C17 H17 0.9500 . ?
C17 C18 1.400(3) . ?
C19 C20 1.401(3) . ?
C19 C24 1.395(3) . ?
C20 H20 0.9500 . ?
C20 C21 1.390(3) . ?
C21 H21 0.9500 . ?
C21 C22 1.381(4) . ?
C22 H22 0.9500 . ?
C22 C23 1.376(4) . ?
C23 H23 0.9500 . ?
C23 C24 1.396(3) . ?
C24 H24 0.9500 . ?
C25 C26 1.399(3) . ?
C25 C30 1.395(3) . ?
C26 H26 0.9500 . ?
C26 C27 1.389(4) . ?
C27 H27 0.9500 . ?
C27 C28 1.383(4) . ?
C28 H28 0.9500 . ?
C28 C29 1.385(4) . ?
C29 H29 0.9500 . ?
C29 C30 1.392(4) . ?
C30 H30 0.9500 . ?
C31 C32 1.397(3) . ?
C31 C36 1.393(3) . ?
C32 H32 0.9500 . ?
C32 C33 1.382(3) . ?
C33 H33 0.9500 . ?
C33 C34 1.387(4) . ?
C34 H34 0.9500 . ?
C34 C35 1.383(4) . ?
C35 H35 0.9500 . ?
C35 C36 1.391(4) . ?
C36 H36 0.9500 . ?
C37 C38 1.398(3) . ?
C37 C42 1.395(3) . ?
C38 H38 0.9500 . ?
C38 C39 1.387(4) . ?
C39 H39 0.9500 . ?
C39 C40 1.383(4) . ?
C40 H40 0.9500 . ?
C40 C41 1.383(4) . ?
C41 H41 0.9500 . ?
C41 C42 1.390(3) . ?
C42 H42 0.9500 . ?
Fe2 Fe3 2.5286(5) . ?
Fe2 Fe4 2.5644(6) . ?
Fe2 C1 1.983(3) . ?
Fe2 C8 1.785(3) . ?
Fe2 C9 1.798(3) . ?
Fe2 C10 1.796(3) . ?
Fe2 C43 1.981(3) . ?
Fe3 Fe4 2.5845(5) . ?
Fe3 C1 1.957(3) . ?
Fe3 C2 1.791(3) . ?
Fe3 C3 1.794(3) . ?
Fe3 C4 1.788(3) . ?
Fe3 C43 1.970(3) . ?
Fe4 C1 1.863(3) . ?
Fe4 C5 1.779(3) . ?
Fe4 C6 1.815(3) . ?
Fe4 C7 1.770(3) . ?
O1 C43 1.181(3) . ?
O2 C2 1.142(3) . ?
O3 C3 1.144(3) . ?
O4 C4 1.146(3) . ?
O5 C5 1.150(3) . ?
O6 C6 1.150(3) . ?
O7 C7 1.149(4) . ?
O8 C8 1.148(4) . ?
O9 C9 1.144(4) . ?
O10 C10 1.141(3) . ?
C1 H1 1.00(3) . ?
O1A C2A 1.416(12) . ?
O1A C3A 1.427(13) . ?
C1A H1AA 0.9800 . ?
C1A H1AB 0.9800 . ?
C1A H1AC 0.9800 . ?
C1A C2A 1.499(11) . ?
C2A H2AA 0.9900 . ?
C2A H2AB 0.9900 . ?
C3A H3AA 0.9900 . ?
C3A H3AB 0.9900 . ?
C3A C4A 1.509(11) . ?
C4A H4AA 0.9800 . ?
C4A H4AB 0.9800 . ?
C4A H4AC 0.9800 . ?

loop_
_geom_torsion_atom_site_label_1
_geom_torsion_atom_site_label_2
_geom_torsion_atom_site_label_3
_geom_torsion_atom_site_label_4
_geom_torsion
_geom_torsion_site_symmetry_1
_geom_torsion_site_symmetry_2
_geom_torsion_site_symmetry_3
_geom_torsion_site_symmetry_4
_geom_torsion_publ_flag
Fe1 P1 C13 C14 -171.33(17) . . . . ?
Fe1 P1 C13 C18 7.9(2) . . . . ?
Fe1 P1 C19 C20 69.22(19) . . . . ?
Fe1 P1 C19 C24 -107.9(2) . . . . ?
Fe1 P1 C25 C26 78.5(2) . . . . ?
Fe1 P1 C25 C30 -97.21(19) . . . . ?
Fe1 P2 C18 C13 -26.55(19) . . . . ?
Fe1 P2 C18 C17 162.69(18) . . . . ?
Fe1 P2 C31 C32 -68.67(19) . . . . ?
Fe1 P2 C31 C36 111.6(2) . . . . ?
Fe1 P2 C37 C38 116.84(18) . . . . ?
Fe1 P2 C37 C42 -62.8(2) . . . . ?
P1 C13 C14 C15 177.78(18) . . . . ?
P1 C13 C18 P2 12.1(2) . . . . ?
P1 C13 C18 C17 -176.89(18) . . . . ?
P1 C19 C20 C21 -174.61(18) . . . . ?
P1 C19 C24 C23 174.36(19) . . . . ?
P1 C25 C26 C27 -178.2(2) . . . . ?
P1 C25 C30 C29 176.63(19) . . . . ?
P2 C31 C32 C33 178.79(19) . . . . ?
P2 C31 C36 C35 -178.8(2) . . . . ?
P2 C37 C38 C39 179.86(19) . . . . ?
P2 C37 C42 C41 -179.28(18) . . . . ?
C13 P1 C19 C20 -47.77(19) . . . . ?
C13 P1 C19 C24 135.2(2) . . . . ?
C13 P1 C25 C26 -162.2(2) . . . . ?
C13 P1 C25 C30 22.1(2) . . . . ?
C13 C14 C15 C16 -0.5(4) . . . . ?
C14 C13 C18 P2 -168.65(17) . . . . ?
C14 C13 C18 C17 2.3(3) . . . . ?
C14 C15 C16 C17 1.6(4) . . . . ?
C15 C16 C17 C18 -0.6(4) . . . . ?
C16 C17 C18 P2 169.05(19) . . . . ?
C16 C17 C18 C13 -1.3(3) . . . . ?
C18 P2 C31 C32 50.5(2) . . . . ?
C18 P2 C31 C36 -129.2(2) . . . . ?
C18 P2 C37 C38 -0.5(2) . . . . ?
C18 P2 C37 C42 179.86(19) . . . . ?
C18 C13 C14 C15 -1.4(3) . . . . ?
C19 P1 C13 C14 -47.5(2) . . . . ?
C19 P1 C13 C18 131.71(19) . . . . ?
C19 P1 C25 C26 -57.9(2) . . . . ?
C19 P1 C25 C30 126.32(19) . . . . ?
C19 C20 C21 C22 -0.7(4) . . . . ?
C20 C19 C24 C23 -2.7(3) . . . . ?
C20 C21 C22 C23 -1.3(4) . . . . ?
C21 C22 C23 C24 1.3(4) . . . . ?
C22 C23 C24 C19 0.7(4) . . . . ?
C24 C19 C20 C21 2.7(3) . . . . ?
C25 P1 C13 C14 63.8(2) . . . . ?
C25 P1 C13 C18 -116.99(19) . . . . ?
C25 P1 C19 C20 -154.81(17) . . . . ?
C25 P1 C19 C24 28.1(2) . . . . ?
C25 C26 C27 C28 2.6(4) . . . . ?
C26 C25 C30 C29 0.8(4) . . . . ?
C26 C27 C28 C29 -1.0(4) . . . . ?
C27 C28 C29 C30 -0.7(4) . . . . ?
C28 C29 C30 C25 0.8(4) . . . . ?
C30 C25 C26 C27 -2.4(4) . . . . ?
C31 P2 C18 C13 -154.98(18) . . . . ?
C31 P2 C18 C17 34.3(2) . . . . ?
C31 P2 C37 C38 -104.8(2) . . . . ?
C31 P2 C37 C42 75.6(2) . . . . ?
C31 C32 C33 C34 0.4(4) . . . . ?
C32 C31 C36 C35 1.5(4) . . . . ?
C32 C33 C34 C35 0.6(4) . . . . ?
C33 C34 C35 C36 -0.6(4) . . . . ?
C34 C35 C36 C31 -0.5(4) . . . . ?
C36 C31 C32 C33 -1.5(3) . . . . ?
C37 P2 C18 C13 97.49(18) . . . . ?
C37 P2 C18 C17 -73.3(2) . . . . ?
C37 P2 C31 C32 155.00(18) . . . . ?
C37 P2 C31 C36 -24.7(2) . . . . ?
C37 C38 C39 C40 -0.6(4) . . . . ?
C38 C37 C42 C41 1.1(3) . . . . ?
C38 C39 C40 C41 1.2(4) . . . . ?
C39 C40 C41 C42 -0.6(4) . . . . ?
C40 C41 C42 C37 -0.6(4) . . . . ?
C42 C37 C38 C39 -0.5(4) . . . . ?
Fe2 Fe4 C1 Fe3 -80.29(9) . . . . ?
Fe3 Fe4 C1 Fe2 80.29(9) . . . . ?
C5 Fe4 C1 Fe2 166.62(11) . . . . ?
C5 Fe4 C1 Fe3 86.33(12) . . . . ?
C6 Fe4 C1 Fe2 24.5(3) . . . . ?
C6 Fe4 C1 Fe3 -55.8(3) . . . . ?
C7 Fe4 C1 Fe2 -96.85(11) . . . . ?
C7 Fe4 C1 Fe3 -177.14(11) . . . . ?
C2A O1A C3A C4A -177.4(9) . . . . ?
C3A O1A C2A C1A -179.0(9) . . . . ?
